data_2204018
loop_
_publ_author_name
'Serkan Soylu'
'Mehmet Kandaz'
'Nezihe \,Cal\?i\;skan'

_publ_section_title
;
S,S'-Bis(methoxycarbonylmethyl)dithioglyoxime monohydrate
;
_journal_issue 8
_journal_name_full 'Acta Crystallographica, Section E'
_journal_page_first o1347
_journal_page_last o1349
_journal_paper_doi 10.1107/S1600536804015922
_journal_volume 60
_journal_year 2004
_chemical_formula_iupac 'C8 H12 N2 O6 S2, H2 O'
_chemical_formula_moiety 'C8 H12 N2 O6 S2, H2 O'
_chemical_formula_sum 'C8 H14 N2 O7 S2'
_chemical_formula_weight 314.33
_chemical_name_common
;
S,S'-Bis(methoxycarbonylmethyl)dithioglyoxime monohydrate
;
_chemical_name_systematic
;
dimethyl [1,2-bis(hydroxyimino)ethane-1,2-diyl]dithiodiacetate monohydrate
;
_space_group_IT_number 13
_symmetry_cell_setting monoclinic
_symmetry_space_group_name_Hall '-P 2yc'
_symmetry_space_group_name_H-M 'P 1 2/c 1'
_atom_sites_solution_hydrogens geom
_atom_sites_solution_primary direct
_atom_sites_solution_secondary difmap
_audit_creation_method SHELXL-97
_cell_angle_alpha 90.00
_cell_angle_beta 93.214(14)
_cell_angle_gamma 90.00
_cell_formula_units_Z 2
_cell_length_a 8.6173(15)
_cell_length_b 5.2953(7)
_cell_length_c 15.588(3)
_cell_measurement_reflns_used 2904
_cell_measurement_temperature 293(2)
_cell_measurement_theta_max 26.53
_cell_measurement_theta_min 2.37
_cell_volume 710.2(2)
_computing_cell_refinement X-AREA
_computing_data_collection 'X-AREA (Stoe & Cie, 2001)'
_computing_data_reduction 'X-RED (Stoe & Cie, 2001)'
_computing_molecular_graphics 'ORTEP-3 for Windows (Farrugia, 1997)'
_computing_publication_material 'WinGX publication routines (Farrugia, 1999)'
_computing_structure_refinement 'SHELXL97 (Sheldrick, 1997)'
_computing_structure_solution 'SHELXS97 (Sheldrick, 1997)'
_diffrn_ambient_temperature 293(2)
_diffrn_detector_area_resol_mean 6.67
_diffrn_measured_fraction_theta_full 0.997
_diffrn_measured_fraction_theta_max 0.997
_diffrn_measurement_device_type 'Stoe IPDS-2'
_diffrn_measurement_method \f
_diffrn_radiation_monochromator graphite
_diffrn_radiation_source 'fine-focus sealed tube'
_diffrn_radiation_type MoK\a
_diffrn_radiation_wavelength 0.71069
_diffrn_reflns_av_R_equivalents 0.0759
_diffrn_reflns_av_sigmaI/netI 0.0559
_diffrn_reflns_limit_h_max 9
_diffrn_reflns_limit_h_min -10
_diffrn_reflns_limit_k_max 6
_diffrn_reflns_limit_k_min -6
_diffrn_reflns_limit_l_max 18
_diffrn_reflns_limit_l_min -18
_diffrn_reflns_number 4196
_diffrn_reflns_theta_full 25.00
_diffrn_reflns_theta_max 25.00
_diffrn_reflns_theta_min 2.37
_diffrn_standards_decay_% 0
_diffrn_standards_interval_count 0
_diffrn_standards_interval_time 0
_diffrn_standards_number 0
_exptl_absorpt_coefficient_mu 0.403
_exptl_absorpt_correction_T_max 0.9407
_exptl_absorpt_correction_T_min 0.8996
_exptl_absorpt_correction_type integration
_exptl_absorpt_process_details '(X-RED; Stoe & Cie, 2002)'
_exptl_crystal_colour colorless
_exptl_crystal_density_diffrn 1.470
_exptl_crystal_density_method 'not measured'
_exptl_crystal_description shapeless
_exptl_crystal_F_000 328
_exptl_crystal_size_max 0.310
_exptl_crystal_size_mid 0.260
_exptl_crystal_size_min 0.200
_refine_diff_density_max 0.485
_refine_diff_density_min -0.241
_refine_ls_extinction_method none
_refine_ls_goodness_of_fit_ref 0.934
_refine_ls_hydrogen_treatment mixed
_refine_ls_matrix_type full
_refine_ls_number_parameters 92
_refine_ls_number_reflns 1255
_refine_ls_number_restraints 1
_refine_ls_restrained_S_all 0.934
_refine_ls_R_factor_all 0.0728
_refine_ls_R_factor_gt 0.0584
_refine_ls_shift/su_max 0.000
_refine_ls_shift/su_mean 0.000
_refine_ls_structure_factor_coef Fsqd
_refine_ls_weighting_details 'calc w = 1/[\s^2^(Fo^2^)+(0.1116P)^2^] where P = (Fo^2^+2Fc^2^)/3'
_refine_ls_weighting_scheme calc
_refine_ls_wR_factor_gt 0.1481
_refine_ls_wR_factor_ref 0.1566
_reflns_number_gt 895
_reflns_number_total 1255
_reflns_threshold_expression I>2\s(I)
_cod_data_source_file dn6146.cif
_cod_original_sg_symbol_H-M 'P 2/c'
_cod_database_code 2204018

loop_
_symmetry_equiv_pos_as_xyz
'x, y, z'
'-x, y, -z+1/2'
'-x, -y, -z'
'x, -y, z-1/2'

loop_
_atom_site_label
_atom_site_fract_x
_atom_site_fract_y
_atom_site_fract_z
_atom_site_U_iso_or_equiv
_atom_site_adp_type
_atom_site_calc_flag
_atom_site_refinement_flags
_atom_site_occupancy
_atom_site_type_symbol
S1 -0.10335(11) 0.95359(18) 0.13398(5) 0.0707(4) Uani d . 1 S
N1 -0.1789(3) 0.6036(5) 0.24528(16) 0.0628(7) Uani d . 1 N
O1 -0.3115(3) 0.6244(5) 0.19036(16) 0.0799(8) Uani d . 1 O
H1 -0.3758 0.5192 0.2037 0.120 Uiso calc R 1 H
O2 0.3503(4) 1.0006(7) 0.1163(2) 0.1007(10) Uani d . 1 O
O3 0.1761(4) 0.7580(5) 0.04711(14) 0.0822(8) Uani d . 1 O
C1 -0.0737(3) 0.7544(5) 0.22305(17) 0.0526(7) Uani d . 1 C
C2 0.0825(4) 1.0993(6) 0.1263(2) 0.0658(9) Uani d . 1 C
H2A 0.0685 1.2416 0.0875 0.079 Uiso calc R 1 H
H2B 0.1126 1.1679 0.1825 0.079 Uiso calc R 1 H
C3 0.2195(5) 0.9465(7) 0.0971(2) 0.0735(10) Uani d . 1 C
C4 0.3104(7) 0.6194(10) 0.0166(3) 0.1120(17) Uani d . 1 C
H4A 0.3902 0.7370 0.0030 0.168 Uiso calc R 1 H
H4B 0.2787 0.5247 -0.0339 0.168 Uiso calc R 1 H
H4C 0.3498 0.5061 0.0606 0.168 Uiso calc R 1 H
OW -0.5000 0.2635(7) 0.2500 0.0788(10) Uani d SD 1 O
HW1 -0.450(5) 0.164(7) 0.282(2) 0.095 Uiso d D 1 H

loop_
_atom_site_aniso_label
_atom_site_aniso_U_11
_atom_site_aniso_U_22
_atom_site_aniso_U_33
_atom_site_aniso_U_12
_atom_site_aniso_U_13
_atom_site_aniso_U_23
S1 0.0673(6) 0.0828(6) 0.0600(5) -0.0090(4) -0.0147(4) 0.0193(4)
N1 0.0598(16) 0.0723(16) 0.0552(14) -0.0065(14) -0.0082(11) 0.0039(12)
O1 0.0617(15) 0.107(2) 0.0692(14) -0.0203(13) -0.0141(11) 0.0074(13)
O2 0.0707(19) 0.122(2) 0.109(2) -0.0088(17) -0.0018(16) -0.0032(18)
O3 0.108(2) 0.0840(16) 0.0543(12) 0.0038(15) -0.0029(12) 0.0013(11)
C1 0.0540(17) 0.0565(15) 0.0467(13) -0.0005(14) -0.0040(12) -0.0033(11)
C2 0.076(2) 0.0663(19) 0.0546(17) -0.0065(16) -0.0005(15) 0.0029(13)
C3 0.096(3) 0.073(2) 0.0510(16) -0.0059(19) -0.0004(17) 0.0112(15)
C4 0.138(5) 0.102(3) 0.097(3) 0.024(3) 0.025(3) -0.003(3)
OW 0.061(2) 0.083(2) 0.092(3) 0.000 -0.0046(17) 0.000

loop_
_atom_type_symbol
_atom_type_description
_atom_type_scat_dispersion_real
_atom_type_scat_dispersion_imag
_atom_type_scat_source
C C 0.0033 0.0016 'International Tables Vol C Tables 4.2.6.8 and 6.1.1.4'
H H 0.0000 0.0000 'International Tables Vol C Tables 4.2.6.8 and 6.1.1.4'
N N 0.0061 0.0033 'International Tables Vol C Tables 4.2.6.8 and 6.1.1.4'
O O 0.0106 0.0060 'International Tables Vol C Tables 4.2.6.8 and 6.1.1.4'
S S 0.1246 0.1234 'International Tables Vol C Tables 4.2.6.8 and 6.1.1.4'

loop_
_geom_angle_atom_site_label_1
_geom_angle_atom_site_label_2
_geom_angle_atom_site_label_3
_geom_angle_site_symmetry_1
_geom_angle_site_symmetry_3
_geom_angle
_geom_angle_publ_flag
C1 S1 C2 . . 102.81(15) y
C1 N1 O1 . . 110.8(2) y
N1 O1 H1 . . 109.5 ?
C3 O3 C4 . . 111.7(4) ?
N1 C1 C1 . 2 116.6(2) y
N1 C1 S1 . . 121.4(2) ?
C1 C1 S1 2 . 122.1(2) ?
C3 C2 S1 . . 120.2(3) ?
C3 C2 H2A . . 107.3 ?
S1 C2 H2A . . 107.3 ?
C3 C2 H2B . . 107.3 ?
S1 C2 H2B . . 107.3 ?
H2A C2 H2B . . 106.9 ?
O2 C3 O3 . . 124.8(4) ?
O2 C3 C2 . . 122.6(4) ?
O3 C3 C2 . . 112.6(4) ?
O3 C4 H4A . . 109.5 ?
O3 C4 H4B . . 109.5 ?
H4A C4 H4B . . 109.5 ?
O3 C4 H4C . . 109.5 ?
H4A C4 H4C . . 109.5 ?
H4B C4 H4C . . 109.5 ?

loop_
_geom_bond_atom_site_label_1
_geom_bond_atom_site_label_2
_geom_bond_site_symmetry_2
_geom_bond_distance
_geom_bond_publ_flag
S1 C1 . 1.751(3) y
S1 C2 . 1.787(4) y
N1 C1 . 1.271(4) y
N1 O1 . 1.393(3) y
O1 H1 . 0.8200 ?
O2 C3 . 1.185(5) ?
O3 C3 . 1.308(4) ?
O3 C4 . 1.472(6) ?
C1 C1 2 1.484(5) ?
C2 C3 . 1.522(6) ?
C2 H2A . 0.9700 ?
C2 H2B . 0.9700 ?
C4 H4A . 0.9600 ?
C4 H4B . 0.9600 ?
C4 H4C . 0.9600 ?
OW HW1 . 0.83(4) ?

loop_
_geom_hbond_atom_site_label_D
_geom_hbond_atom_site_label_H
_geom_hbond_atom_site_label_A
_geom_hbond_site_symmetry_A
_geom_hbond_distance_DH
_geom_hbond_distance_HA
_geom_hbond_distance_DA
_geom_hbond_angle_DHA
O1 H1 OW . 0.82 1.89 2.706(4) 170
OW HW1 O2 2_545 0.83(4) 1.96(2) 2.765(4) 163(4)
